data_4101258
loop_
_publ_author_name
'Soldatov, Dmitriy V'
'Moudrakovski, Igor L'
'Grachev, Eugeny V'
'Ripmeester, John A'

_publ_section_title
;
 Micropores in crystalline dipeptides as seen from the crystal
 structure, He pycnometry, and 129Xe NMR spectroscopy.
;
_journal_issue 20
_journal_name_full 'Journal of the American Chemical Society'
_journal_page_first 6737
_journal_page_last 6744
_journal_paper_doi 10.1021/ja060474j
_journal_volume 128
_journal_year 2006
_chemical_formula_sum 'C11 H22 N2 O3'
_chemical_formula_weight 230.31
_chemical_name_common Val-Ile
_chemical_name_systematic
;
 L-Valyl-L-Isoleucine
;
_space_group_IT_number 169
_symmetry_cell_setting hexagonal
_symmetry_space_group_name_Hall 'P 61'
_symmetry_space_group_name_H-M 'P 61'
_atom_sites_solution_hydrogens geom
_atom_sites_solution_primary direct
_atom_sites_solution_secondary difmap
_audit_creation_method SHELXL-97
_cell_angle_alpha 90.00
_cell_angle_beta 90.00
_cell_angle_gamma 120.00
_cell_formula_units_Z 6
_cell_length_a 14.774(2)
_cell_length_b 14.774(2)
_cell_length_c 10.319(1)
_cell_measurement_reflns_used 6557
_cell_measurement_temperature 293(2)
_cell_volume 1950.6(4)
_computing_structure_refinement 'SHELXL-97 (Sheldrick, 1997)'
_diffrn_ambient_temperature 293(2)
_diffrn_measured_fraction_theta_full 0.987
_diffrn_measured_fraction_theta_max 0.987
_diffrn_measurement_device_type 'SMART CCD'
_diffrn_radiation_monochromator graphite
_diffrn_radiation_source 'fine-focus sealed tube'
_diffrn_radiation_type MoK\a
_diffrn_radiation_wavelength 0.71073
_diffrn_reflns_av_R_equivalents 0.0203
_diffrn_reflns_av_sigmaI/netI 0.0116
_diffrn_reflns_limit_h_max 19
_diffrn_reflns_limit_h_min -19
_diffrn_reflns_limit_k_max 19
_diffrn_reflns_limit_k_min -19
_diffrn_reflns_limit_l_max 13
_diffrn_reflns_limit_l_min -13
_diffrn_reflns_number 22525
_diffrn_reflns_theta_full 28.73
_diffrn_reflns_theta_max 28.73
_diffrn_reflns_theta_min 2.54
_exptl_absorpt_coefficient_mu 0.085
_exptl_crystal_colour white
_exptl_crystal_density_diffrn 1.176
_exptl_crystal_density_method 'not measured'
_exptl_crystal_description prism
_exptl_crystal_F_000 756
_exptl_crystal_size_max 0.9
_exptl_crystal_size_mid 0.3
_exptl_crystal_size_min 0.2
_refine_diff_density_max 0.213
_refine_diff_density_min -0.177
_refine_diff_density_rms 0.040
_refine_ls_abs_structure_details 'Flack H D (1983), Acta Cryst. A39, 876-881'
_refine_ls_abs_structure_Flack -0.1(7)
_refine_ls_extinction_method none
_refine_ls_goodness_of_fit_ref 1.045
_refine_ls_hydrogen_treatment mixed
_refine_ls_matrix_type full
_refine_ls_number_parameters 163
_refine_ls_number_reflns 3311
_refine_ls_number_restraints 36
_refine_ls_restrained_S_all 1.140
_refine_ls_R_factor_all 0.0330
_refine_ls_R_factor_gt 0.0313
_refine_ls_shift/su_max 0.000
_refine_ls_shift/su_mean 0.000
_refine_ls_structure_factor_coef Fsqd
_refine_ls_weighting_details 'calc w=1/[\s^2^(Fo^2^)+(0.0622P)^2^+0.0944P] where P=(Fo^2^+2Fc^2^)/3'
_refine_ls_weighting_scheme calc
_refine_ls_wR_factor_gt 0.0827
_refine_ls_wR_factor_ref 0.0842
_reflns_number_gt 3193
_reflns_number_total 3311
_reflns_threshold_expression >2sigma(I)
_cod_data_source_file ja060474jsi20060127_030511.cif
_cod_data_source_block vi
_cod_original_sg_symbol_H-M P61
_cod_database_code 4101258

loop_
_symmetry_equiv_pos_as_xyz
'x, y, z'
'-x, -y, z+1/2'
'-y, x-y, z+1/3'
'-x+y, -x, z+2/3'
'x-y, x, z+1/6'
'y, -x+y, z+5/6'

loop_
_atom_site_label
_atom_site_type_symbol
_atom_site_fract_x
_atom_site_fract_y
_atom_site_fract_z
_atom_site_U_iso_or_equiv
_atom_site_adp_type
_atom_site_occupancy
_atom_site_symmetry_multiplicity
_atom_site_calc_flag
_atom_site_refinement_flags
_atom_site_disorder_assembly
_atom_site_disorder_group
C1 C 0.50919(7) 0.72671(7) -0.21181(9) 0.02357(18) Uani 1 1 d D . .
H1 H 0.4957 0.6768 -0.2819 0.028 Uiso 1 1 calc R A .
N1 N 0.46729(7) 0.79535(6) -0.25317(9) 0.02531(17) Uani 1 1 d D A .
H1A H 0.4652 0.8315 -0.1854 0.038 Uiso 1 1 calc R . .
H1B H 0.4031 0.7562 -0.2848 0.038 Uiso 1 1 calc R . .
H1C H 0.5085 0.8393 -0.3141 0.038 Uiso 1 1 calc R . .
C2 C 0.44292(7) 0.66509(7) -0.09502(10) 0.02298(18) Uani 1 1 d D A .
O1 O 0.38757(6) 0.69416(6) -0.03976(8) 0.03210(18) Uani 1 1 d . . .
N2 N 0.44986(7) 0.58218(6) -0.06027(8) 0.02527(17) Uani 1 1 d . . .
H2 H 0.4906 0.5669 -0.1024 0.030 Uiso 1 1 calc R A .
C3 C 0.38919(8) 0.51668(7) 0.04855(9) 0.02394(18) Uani 1 1 d . A .
H3 H 0.3689 0.5582 0.1026 0.029 Uiso 1 1 calc R . .
C4 C 0.45390(8) 0.48422(8) 0.13366(10) 0.02653(19) Uani 1 1 d . . .
O2 O 0.52900(8) 0.48161(10) 0.08541(10) 0.0477(2) Uani 1 1 d . A .
O3 O 0.42094(7) 0.45807(7) 0.24804(8) 0.03235(17) Uani 1 1 d . A .
C5 C 0.62676(9) 0.78593(11) -0.18616(12) 0.0325(3) Uani 0.904(5) 1 d PDU A -1
H5 H 0.6457 0.7353 -0.1534 0.039 Uiso 0.904(5) 1 calc PR A -1
C6 C 0.65729(14) 0.86980(19) -0.08321(19) 0.0696(7) Uani 0.904(5) 1 d PDU A -1
H6A H 0.6226 0.8380 -0.0033 0.104 Uiso 0.904(5) 1 calc PR A -1
H6B H 0.6370 0.9191 -0.1109 0.104 Uiso 0.904(5) 1 calc PR A -1
H6C H 0.7316 0.9052 -0.0704 0.104 Uiso 0.904(5) 1 calc PR A -1
C7 C 0.68794(12) 0.83185(17) -0.31013(18) 0.0516(5) Uani 0.904(5) 1 d PDU A -1
H7A H 0.7610 0.8585 -0.2940 0.077 Uiso 0.904(5) 1 calc PR A -1
H7B H 0.6774 0.8876 -0.3394 0.077 Uiso 0.904(5) 1 calc PR A -1
H7C H 0.6642 0.7785 -0.3754 0.077 Uiso 0.904(5) 1 calc PR A -1
C5' C 0.6182(5) 0.8086(6) -0.1620(10) 0.043(3) Uiso 0.096(5) 1 d PD A -2
H5' H 0.6083 0.8592 -0.1117 0.051 Uiso 0.096(5) 1 calc PR A -2
C6' C 0.6673(8) 0.7655(11) -0.0711(13) 0.054(3) Uiso 0.096(5) 1 d PD A -2
H6'1 H 0.7330 0.7787 -0.1059 0.080 Uiso 0.096(5) 1 calc PR A -2
H6'2 H 0.6216 0.6916 -0.0613 0.080 Uiso 0.096(5) 1 calc PR A -2
H6'3 H 0.6784 0.7989 0.0118 0.080 Uiso 0.096(5) 1 calc PR A -2
C7' C 0.6907(7) 0.8692(12) -0.2728(15) 0.054(3) Uiso 0.096(5) 1 d PD A -2
H7'1 H 0.6930 0.9349 -0.2826 0.080 Uiso 0.096(5) 1 calc PR A -2
H7'2 H 0.6655 0.8296 -0.3515 0.080 Uiso 0.096(5) 1 calc PR A -2
H7'3 H 0.7597 0.8814 -0.2546 0.080 Uiso 0.096(5) 1 calc PR A -2
C8 C 0.28788(8) 0.41901(8) 0.00290(10) 0.0275(2) Uani 1 1 d . . .
H8 H 0.2518 0.3786 0.0803 0.033 Uiso 1 1 calc R A .
C9 C 0.21465(10) 0.44918(9) -0.06416(15) 0.0392(3) Uani 1 1 d . A .
H9A H 0.2501 0.4943 -0.1362 0.059 Uiso 1 1 calc R . .
H9B H 0.1940 0.4849 -0.0038 0.059 Uiso 1 1 calc R . .
H9C H 0.1538 0.3873 -0.0947 0.059 Uiso 1 1 calc R . .
C10 C 0.31057(10) 0.34880(10) -0.08352(15) 0.0412(3) Uani 1 1 d . A .
H10A H 0.3352 0.3825 -0.1670 0.049 Uiso 1 1 calc R . .
H10B H 0.3662 0.3412 -0.0447 0.049 Uiso 1 1 calc R . .
C11 C 0.21589(12) 0.24057(11) -0.10460(19) 0.0534(4) Uani 1 1 d . . .
H11A H 0.1897 0.2074 -0.0223 0.080 Uiso 1 1 calc R A .
H11B H 0.2359 0.1991 -0.1556 0.080 Uiso 1 1 calc R . .
H11C H 0.1624 0.2471 -0.1491 0.080 Uiso 1 1 calc R . .

loop_
_atom_site_aniso_label
_atom_site_aniso_U_11
_atom_site_aniso_U_22
_atom_site_aniso_U_33
_atom_site_aniso_U_23
_atom_site_aniso_U_13
_atom_site_aniso_U_12
C1 0.0260(4) 0.0244(4) 0.0225(4) 0.0037(3) 0.0029(3) 0.0143(3)
N1 0.0292(4) 0.0240(4) 0.0243(4) 0.0032(3) 0.0004(3) 0.0145(3)
C2 0.0237(4) 0.0235(4) 0.0219(4) 0.0018(3) 0.0019(3) 0.0119(3)
O1 0.0376(4) 0.0302(4) 0.0359(4) 0.0074(3) 0.0131(3) 0.0225(3)
N2 0.0294(4) 0.0282(4) 0.0231(4) 0.0060(3) 0.0070(3) 0.0181(3)
C3 0.0283(4) 0.0267(4) 0.0212(4) 0.0055(3) 0.0054(3) 0.0171(4)
C4 0.0313(4) 0.0299(4) 0.0243(4) 0.0028(4) 0.0018(4) 0.0197(4)
O2 0.0474(5) 0.0795(7) 0.0385(5) 0.0163(5) 0.0145(4) 0.0484(5)
O3 0.0424(4) 0.0432(4) 0.0223(3) 0.0058(3) 0.0045(3) 0.0295(4)
C5 0.0245(5) 0.0408(7) 0.0330(6) 0.0054(5) 0.0030(4) 0.0167(5)
C6 0.0380(8) 0.0895(15) 0.0479(10) -0.0313(10) -0.0045(7) 0.0069(8)
C7 0.0371(7) 0.0617(10) 0.0445(9) 0.0043(7) 0.0174(6) 0.0160(7)
C8 0.0288(4) 0.0266(4) 0.0286(5) 0.0034(4) 0.0043(4) 0.0150(4)
C9 0.0308(5) 0.0319(5) 0.0553(7) 0.0012(5) -0.0060(5) 0.0160(4)
C10 0.0389(6) 0.0364(5) 0.0513(7) -0.0084(5) 0.0022(5) 0.0212(5)
C11 0.0490(7) 0.0375(6) 0.0730(10) -0.0144(7) -0.0016(7) 0.0212(6)

loop_
_atom_type_symbol
_atom_type_description
_atom_type_scat_dispersion_real
_atom_type_scat_dispersion_imag
_atom_type_scat_source
C C 0.0033 0.0016 'International Tables Vol C Tables 4.2.6.8 and 6.1.1.4'
H H 0.0000 0.0000 'International Tables Vol C Tables 4.2.6.8 and 6.1.1.4'
N N 0.0061 0.0033 'International Tables Vol C Tables 4.2.6.8 and 6.1.1.4'
O O 0.0106 0.0060 'International Tables Vol C Tables 4.2.6.8 and 6.1.1.4'

loop_
_geom_angle_atom_site_label_1
_geom_angle_atom_site_label_2
_geom_angle_atom_site_label_3
_geom_angle
N1 C1 C5 113.59(9)
N1 C1 C2 105.67(7)
C5 C1 C2 114.19(9)
N1 C1 C5' 100.9(4)
C5 C1 C5' 18.1(5)
C2 C1 C5' 108.1(4)
O1 C2 N2 124.40(9)
O1 C2 C1 119.55(8)
N2 C2 C1 116.05(8)
C2 N2 C3 120.91(8)
N2 C3 C4 111.94(8)
N2 C3 C8 111.81(8)
C4 C3 C8 110.21(8)
O2 C4 O3 125.68(10)
O2 C4 C3 119.16(10)
O3 C4 C3 115.09(8)
C7 C5 C6 110.94(14)
C7 C5 C1 111.27(11)
C6 C5 C1 112.16(11)
C6' C5' C7' 111.8(6)
C6' C5' C1 114.3(5)
C7' C5' C1 111.4(5)
C9 C8 C10 111.22(10)
C9 C8 C3 111.27(9)
C10 C8 C3 111.94(9)
C11 C10 C8 113.45(11)

loop_
_geom_bond_atom_site_label_1
_geom_bond_atom_site_label_2
_geom_bond_distance
C1 N1 1.4904(12)
C1 C5 1.5274(14)
C1 C2 1.5324(13)
C1 C5' 1.541(3)
C2 O1 1.2367(12)
C2 N2 1.3285(12)
N2 C3 1.4607(12)
C3 C4 1.5407(13)
C3 C8 1.5442(14)
C4 O2 1.2343(13)
C4 O3 1.2615(14)
C5 C7 1.5168(18)
C5 C6 1.519(2)
C5' C6' 1.506(5)
C5' C7' 1.517(5)
C8 C9 1.5266(15)
C8 C10 1.5269(16)
C10 C11 1.5245(19)
